data_7156786
loop_
_publ_author_name
'Kong, Hongjun'
'Li, Qingrui'
'Yin, Yunnian'
'Huang, Mengmeng'
'Kim, Jung Keun'
'Zhu, Yu'
'Li, Yabo'
'Wu, Yangjie'

_publ_section_title
;
 An efficient light on-off one-pot method for the synthesis of 3-styryl
 coumarins from aryl alkynoates.
;
_journal_issue 18
_journal_name_full 'Organic &amp; biomolecular chemistry'
_journal_page_first 4621
_journal_page_last 4628
_journal_paper_doi 10.1039/c9ob00421a
_journal_volume 17
_journal_year 2019
_chemical_formula_moiety 'C24 H18 O2'
_chemical_formula_sum 'C24 H18 O2'
_chemical_formula_weight 338.38
_space_group_crystal_system monoclinic
_space_group_IT_number 14
_space_group_name_Hall '-P 2ybc'
_space_group_name_H-M_alt 'P 1 21/c 1'
_symmetry_space_group_name_Hall '-P 2ybc'
_symmetry_space_group_name_H-M 'P 1 21/c 1'
_atom_sites_solution_hydrogens geom
_atom_sites_solution_primary direct
_audit_creation_date 2018-04-10
_audit_creation_method
;
Olex2 1.2
(compiled 2018.04.03 svn.r3497 for OlexSys, GUI svn.r5486)
;
_audit_update_record
;
2018-08-23 deposited with the CCDC.    2019-04-16 downloaded from the CCDC.
;
_cell_angle_alpha 90
_cell_angle_beta 94.497(4)
_cell_angle_gamma 90
_cell_formula_units_Z 4
_cell_length_a 8.1912(4)
_cell_length_b 25.2962(16)
_cell_length_c 8.6202(3)
_cell_measurement_reflns_used 1668
_cell_measurement_temperature 293(2)
_cell_measurement_theta_max 68.7290
_cell_measurement_theta_min 5.4060
_cell_volume 1780.66(16)
_computing_cell_refinement
;
CrysAlisPro, Agilent Technologies,
Version 1.171.37.35 (release 13-08-2014 CrysAlis171 .NET)
(compiled Aug 13 2014,18:06:01)
;
_computing_data_collection
;
CrysAlisPro, Agilent Technologies,
Version 1.171.37.35 (release 13-08-2014 CrysAlis171 .NET)
(compiled Aug 13 2014,18:06:01)
;
_computing_data_reduction
;
CrysAlisPro, Agilent Technologies,
Version 1.171.37.35 (release 13-08-2014 CrysAlis171 .NET)
(compiled Aug 13 2014,18:06:01)
;
_computing_molecular_graphics 'Olex2 (Dolomanov et al., 2009)'
_computing_publication_material 'Olex2 (Dolomanov et al., 2009)'
_computing_structure_refinement 'ShelXL (Sheldrick, 2015)'
_computing_structure_solution 'ShelXS (Sheldrick, 2008)'
_diffrn_ambient_temperature 293(2)
_diffrn_detector 'CCD plate'
_diffrn_detector_area_resol_mean 16.2312
_diffrn_detector_type Eos
_diffrn_measured_fraction_theta_full 0.998
_diffrn_measured_fraction_theta_max 0.998
_diffrn_measurement_details
;
#__ type_ start__ end____ width___ exp.time_
  1 omega -102.00  -15.00   1.0000    1.0000
omega____ theta____ kappa____ phi______ frames
    -      -33.5000  -57.0000    0.0000 87

#__ type_ start__ end____ width___ exp.time_
  2 omega -108.00  -47.00   1.0000    1.0000
omega____ theta____ kappa____ phi______ frames
    -      -33.5000  178.0000  -90.0000 61

#__ type_ start__ end____ width___ exp.time_
  3 omega   64.00  104.00   1.0000    1.0000
omega____ theta____ kappa____ phi______ frames
    -       36.4734   57.0000   60.0000 40

#__ type_ start__ end____ width___ exp.time_
  4 omega   11.00   70.00   1.0000    1.0000
omega____ theta____ kappa____ phi______ frames
    -       36.4734   77.0000  120.0000 59

#__ type_ start__ end____ width___ exp.time_
  5 omega   57.00  108.00   1.0000    1.0000
omega____ theta____ kappa____ phi______ frames
    -       36.4734  178.0000 -120.0000 51

#__ type_ start__ end____ width___ exp.time_
  6 omega   19.00   49.00   1.0000    1.0000
omega____ theta____ kappa____ phi______ frames
    -       36.4734   57.0000   60.0000 30

#__ type_ start__ end____ width___ exp.time_
  7 omega   41.00   67.00   1.0000    1.0000
omega____ theta____ kappa____ phi______ frames
    -       36.4734  -19.0000  120.0000 26

#__ type_ start__ end____ width___ exp.time_
  8 omega   79.00  105.00   1.0000    1.0000
omega____ theta____ kappa____ phi______ frames
    -       36.4734  178.0000  -90.0000 26

#__ type_ start__ end____ width___ exp.time_
  9 omega  -31.00   42.00   1.0000    1.0000
omega____ theta____ kappa____ phi______ frames
    -       36.4734  -57.0000  -90.0000 73

#__ type_ start__ end____ width___ exp.time_
 10 omega  -21.00    5.00   1.0000    1.0000
omega____ theta____ kappa____ phi______ frames
    -       36.4734  -19.0000  120.0000 26

#__ type_ start__ end____ width___ exp.time_
 11 omega  119.00  145.00   1.0000    5.0000
omega____ theta____ kappa____ phi______ frames
    -      108.0000  -15.0000  -60.0000 26

#__ type_ start__ end____ width___ exp.time_
 12 omega   43.00   77.00   1.0000    5.0000
omega____ theta____ kappa____ phi______ frames
    -      108.0000  -30.0000 -180.0000 34

#__ type_ start__ end____ width___ exp.time_
 13 omega   39.00   99.00   1.0000    5.0000
omega____ theta____ kappa____ phi______ frames
    -      108.0000  -15.0000  -60.0000 60

#__ type_ start__ end____ width___ exp.time_
 14 omega   45.00   71.00   1.0000    5.0000
omega____ theta____ kappa____ phi______ frames
    -      108.0000  -45.0000 -120.0000 26

#__ type_ start__ end____ width___ exp.time_
 15 omega   41.00   96.00   1.0000    5.0000
omega____ theta____ kappa____ phi______ frames
    -      108.0000  -45.0000   60.0000 55

#__ type_ start__ end____ width___ exp.time_
 16 omega  131.00  172.00   1.0000    5.0000
omega____ theta____ kappa____ phi______ frames
    -      108.0000  111.0000 -150.0000 41

#__ type_ start__ end____ width___ exp.time_
 17 omega   45.00   84.00   1.0000    5.0000
omega____ theta____ kappa____ phi______ frames
    -      108.0000  -30.0000 -120.0000 39

#__ type_ start__ end____ width___ exp.time_
 18 omega   54.00   83.00   1.0000    5.0000
omega____ theta____ kappa____ phi______ frames
    -      108.0000  -30.0000  -90.0000 29

#__ type_ start__ end____ width___ exp.time_
 19 omega   61.00  107.00   1.0000    5.0000
omega____ theta____ kappa____ phi______ frames
    -      108.0000  -94.0000  120.0000 46

#__ type_ start__ end____ width___ exp.time_
 20 omega   49.00  127.00   1.0000    5.0000
omega____ theta____ kappa____ phi______ frames
    -      108.0000  -61.0000  -30.0000 78
;
_diffrn_measurement_device 'four-circle diffractometer'
_diffrn_measurement_device_type 'Xcalibur, Eos, Gemini'
_diffrn_measurement_method '\w scans'
_diffrn_orient_matrix_UB_11 -0.1164744000
_diffrn_orient_matrix_UB_12 -0.0052329000
_diffrn_orient_matrix_UB_13 0.1312340000
_diffrn_orient_matrix_UB_21 0.1413104000
_diffrn_orient_matrix_UB_22 0.0148994000
_diffrn_orient_matrix_UB_23 0.1205318000
_diffrn_orient_matrix_UB_31 -0.0459103000
_diffrn_orient_matrix_UB_32 0.0588497000
_diffrn_orient_matrix_UB_33 -0.0189365000
_diffrn_radiation_monochromator graphite
_diffrn_radiation_probe x-ray
_diffrn_radiation_type CuK\a
_diffrn_radiation_wavelength 1.54184
_diffrn_reflns_av_R_equivalents 0.0269
_diffrn_reflns_av_unetI/netI 0.0347
_diffrn_reflns_Laue_measured_fraction_full 0.998
_diffrn_reflns_Laue_measured_fraction_max 0.998
_diffrn_reflns_limit_h_max 8
_diffrn_reflns_limit_h_min -9
_diffrn_reflns_limit_k_max 30
_diffrn_reflns_limit_k_min -19
_diffrn_reflns_limit_l_max 10
_diffrn_reflns_limit_l_min -10
_diffrn_reflns_number 6554
_diffrn_reflns_point_group_measured_fraction_full 0.998
_diffrn_reflns_point_group_measured_fraction_max 0.998
_diffrn_reflns_theta_full 67.048
_diffrn_reflns_theta_max 67.048
_diffrn_reflns_theta_min 5.417
_diffrn_source 'Enhance (Cu) X-ray Source'
_exptl_absorpt_coefficient_mu 0.624
_exptl_absorpt_correction_T_max 1.00000
_exptl_absorpt_correction_T_min 0.94309
_exptl_absorpt_correction_type multi-scan
_exptl_absorpt_process_details
;
CrysAlisPro, Agilent Technologies,
Version 1.171.37.35 (release 13-08-2014 CrysAlis171 .NET)
(compiled Aug 13 2014,18:06:01)
Empirical absorption correction using spherical harmonics,
 implemented in SCALE3 ABSPACK scaling algorithm.
;
_exptl_crystal_colour yellow
_exptl_crystal_colour_primary yellow
_exptl_crystal_density_diffrn 1.262
_exptl_crystal_description prism
_exptl_crystal_F_000 712
_exptl_crystal_size_max 0.18
_exptl_crystal_size_mid 0.14
_exptl_crystal_size_min 0.13
_refine_diff_density_max 0.167
_refine_diff_density_min -0.144
_refine_diff_density_rms 0.031
_refine_ls_extinction_coef 0.0025(4)
_refine_ls_extinction_expression Fc^*^=kFc[1+0.001xFc^2^\l^3^/sin(2\q)]^-1/4^
_refine_ls_extinction_method 'SHELXL-2014/7 (Sheldrick 2014'
_refine_ls_goodness_of_fit_ref 1.026
_refine_ls_hydrogen_treatment constr
_refine_ls_matrix_type full
_refine_ls_number_parameters 237
_refine_ls_number_reflns 3173
_refine_ls_number_restraints 0
_refine_ls_restrained_S_all 1.026
_refine_ls_R_factor_all 0.0736
_refine_ls_R_factor_gt 0.0492
_refine_ls_shift/su_max 0.000
_refine_ls_shift/su_mean 0.000
_refine_ls_structure_factor_coef Fsqd
_refine_ls_weighting_details 'w=1/[\s^2^(Fo^2^)+(0.0684P)^2^+0.1700P] where P=(Fo^2^+2Fc^2^)/3'
_refine_ls_weighting_scheme calc
_refine_ls_wR_factor_gt 0.1321
_refine_ls_wR_factor_ref 0.1558
_reflns_Friedel_coverage 0.000
_reflns_number_gt 2172
_reflns_number_total 3173
_reflns_threshold_expression 'I > 2\s(I)'
_cod_data_source_file c9ob00421a2.cif
_cod_data_source_block 201803207
_cod_depositor_comments 'Adding full bibliography for 7156785--7156790.cif.'
_cod_original_cell_volume 1780.67(15)
_cod_database_code 7156786
_shelx_shelxl_version_number 2014/7
_chemical_oxdiff_formula C15H15O3N2
_shelx_space_group_comment
;
The symmetry employed for this shelxl refinement is uniquely defined
by the following loop, which should always be used as a source of
symmetry information in preference to the above space-group names.
They are only intended as comments.
;
_shelx_estimated_absorpt_t_max 0.923
_shelx_estimated_absorpt_t_min 0.896
_reflns_odcompleteness_completeness 99.79
_reflns_odcompleteness_iscentric 1
_reflns_odcompleteness_theta 66.97
_olex2_refinement_description
;
1. Fixed Uiso
 At 1.2 times of:
  All C(H) groups
 At 1.5 times of:
  All C(H,H,H) groups
2.a Aromatic/amide H refined with riding coordinates:
 C6(H6), C8(H8), C9(H9), C11(H11), C12(H12), C14(H14), C15(H15), C16(H16),
 C17(H17), C18(H18), C20(H20), C21(H21), C22(H22), C23(H23), C24(H24)
2.b Idealised Me refined as rotating group:
 C10(H10A,H10B,H10C)
;
_olex2_submission_special_instructions 'No special instructions were received'

loop_
_space_group_symop_operation_xyz
'x, y, z'
'-x, y+1/2, -z+1/2'
'-x, -y, -z'
'x, -y-1/2, z-1/2'

loop_
_atom_site_label
_atom_site_type_symbol
_atom_site_fract_x
_atom_site_fract_y
_atom_site_fract_z
_atom_site_U_iso_or_equiv
_atom_site_adp_type
_atom_site_occupancy
_atom_site_site_symmetry_order
_atom_site_calc_flag
_atom_site_refinement_flags_posn
C1 C 0.0710(3) 0.56161(9) 0.1667(3) 0.0690(6) Uani 1 1 d .
C2 C 0.1874(3) 0.60056(7) 0.1139(2) 0.0570(5) Uani 1 1 d .
C3 C 0.3184(2) 0.61560(7) 0.2121(2) 0.0535(5) Uani 1 1 d .
C4 C 0.3448(3) 0.59247(7) 0.3657(2) 0.0562(5) Uani 1 1 d .
C5 C 0.2405(3) 0.55237(8) 0.4073(3) 0.0610(5) Uani 1 1 d .
C6 C 0.2605(3) 0.52711(8) 0.5494(3) 0.0687(6) Uani 1 1 d .
H6 H 0.1889 0.5003 0.5732 0.082 Uiso 1 1 calc R
C7 C 0.3864(3) 0.54161(8) 0.6560(3) 0.0675(6) Uani 1 1 d .
C8 C 0.4904(3) 0.58220(9) 0.6174(3) 0.0724(6) Uani 1 1 d .
H8 H 0.5748 0.5927 0.6893 0.087 Uiso 1 1 calc R
C9 C 0.4711(3) 0.60718(9) 0.4754(3) 0.0663(6) Uani 1 1 d .
H9 H 0.5427 0.6341 0.4523 0.080 Uiso 1 1 calc R
C10 C 0.4118(4) 0.51424(10) 0.8107(3) 0.0853(8) Uani 1 1 d .
H10A H 0.3625 0.5347 0.8883 0.128 Uiso 1 1 calc GR
H10B H 0.5270 0.5107 0.8389 0.128 Uiso 1 1 calc GR
H10C H 0.3622 0.4799 0.8037 0.128 Uiso 1 1 calc GR
C11 C 0.1565(3) 0.62444(8) -0.0398(2) 0.0590(5) Uani 1 1 d .
H11 H 0.2224 0.6532 -0.0592 0.071 Uiso 1 1 calc R
C12 C 0.0485(3) 0.61125(9) -0.1557(3) 0.0663(6) Uani 1 1 d .
H12 H -0.0194 0.5826 -0.1402 0.080 Uiso 1 1 calc R
C13 C 0.0274(3) 0.63816(9) -0.3068(3) 0.0620(5) Uani 1 1 d .
C14 C 0.1059(3) 0.68499(10) -0.3388(3) 0.0767(7) Uani 1 1 d .
H14 H 0.1757 0.7006 -0.2616 0.092 Uiso 1 1 calc R
C15 C 0.0832(4) 0.70899(12) -0.4819(3) 0.0902(8) Uani 1 1 d .
H15 H 0.1370 0.7405 -0.5000 0.108 Uiso 1 1 calc R
C16 C -0.0184(3) 0.68674(12) -0.5985(3) 0.0840(8) Uani 1 1 d .
H16 H -0.0330 0.7028 -0.6956 0.101 Uiso 1 1 calc R
C17 C -0.0974(3) 0.64076(12) -0.5696(3) 0.0848(8) Uani 1 1 d .
H17 H -0.1666 0.6254 -0.6477 0.102 Uiso 1 1 calc R
C18 C -0.0761(3) 0.61669(11) -0.4259(3) 0.0781(7) Uani 1 1 d .
H18 H -0.1321 0.5855 -0.4084 0.094 Uiso 1 1 calc R
C19 C 0.4373(2) 0.65656(8) 0.1651(2) 0.0547(5) Uani 1 1 d .
C20 C 0.4216(3) 0.70812(9) 0.2112(3) 0.0780(7) Uani 1 1 d .
H20 H 0.3371 0.7173 0.2720 0.094 Uiso 1 1 calc R
C21 C 0.5294(4) 0.74658(11) 0.1689(4) 0.0921(8) Uani 1 1 d .
H21 H 0.5163 0.7814 0.2002 0.111 Uiso 1 1 calc R
C22 C 0.6537(3) 0.73353(12) 0.0819(3) 0.0905(9) Uani 1 1 d .
H22 H 0.7248 0.7596 0.0518 0.109 Uiso 1 1 calc R
C23 C 0.6752(3) 0.68238(13) 0.0383(4) 0.0942(9) Uani 1 1 d .
H23 H 0.7629 0.6734 -0.0188 0.113 Uiso 1 1 calc R
C24 C 0.5662(3) 0.64352(10) 0.0792(3) 0.0762(7) Uani 1 1 d .
H24 H 0.5805 0.6087 0.0484 0.091 Uiso 1 1 calc R
O1 O -0.0573(2) 0.54890(8) 0.1001(2) 0.0985(6) Uani 1 1 d .
O2 O 0.1107(2) 0.53661(6) 0.30669(19) 0.0753(5) Uani 1 1 d .

loop_
_atom_site_aniso_label
_atom_site_aniso_U_11
_atom_site_aniso_U_22
_atom_site_aniso_U_33
_atom_site_aniso_U_23
_atom_site_aniso_U_13
_atom_site_aniso_U_12
C1 0.0732(15) 0.0690(13) 0.0656(14) -0.0057(11) 0.0108(11) -0.0182(11)
C2 0.0593(12) 0.0526(10) 0.0603(12) -0.0054(9) 0.0126(9) -0.0043(9)
C3 0.0552(11) 0.0496(10) 0.0571(11) -0.0010(8) 0.0120(9) -0.0004(8)
C4 0.0612(11) 0.0506(10) 0.0580(11) 0.0029(9) 0.0130(9) 0.0008(9)
C5 0.0705(13) 0.0521(10) 0.0617(12) -0.0020(9) 0.0142(10) -0.0023(9)
C6 0.0863(16) 0.0536(11) 0.0688(14) 0.0069(10) 0.0236(12) -0.0026(11)
C7 0.0817(15) 0.0587(12) 0.0641(14) 0.0089(10) 0.0179(11) 0.0119(11)
C8 0.0747(15) 0.0771(14) 0.0648(14) 0.0109(11) 0.0019(11) 0.0002(12)
C9 0.0657(13) 0.0675(12) 0.0658(13) 0.0104(10) 0.0064(10) -0.0059(10)
C10 0.107(2) 0.0782(15) 0.0722(16) 0.0205(13) 0.0188(14) 0.0155(14)
C11 0.0580(11) 0.0601(11) 0.0592(12) -0.0061(9) 0.0062(9) -0.0049(9)
C12 0.0668(13) 0.0646(12) 0.0678(13) -0.0100(10) 0.0076(11) -0.0105(10)
C13 0.0545(11) 0.0720(13) 0.0594(12) -0.0124(10) 0.0046(9) 0.0014(10)
C14 0.0833(16) 0.0846(16) 0.0606(14) -0.0034(12) -0.0038(12) -0.0158(13)
C15 0.0962(19) 0.106(2) 0.0682(16) 0.0085(14) 0.0034(14) -0.0076(16)
C16 0.0727(15) 0.120(2) 0.0597(14) -0.0019(14) 0.0050(12) 0.0197(15)
C17 0.0648(14) 0.121(2) 0.0660(15) -0.0224(15) -0.0100(11) 0.0110(15)
C18 0.0667(14) 0.0905(17) 0.0758(16) -0.0172(13) -0.0036(12) -0.0062(12)
C19 0.0544(11) 0.0568(10) 0.0522(10) 0.0063(9) -0.0006(8) -0.0044(9)
C20 0.0839(16) 0.0610(13) 0.0910(18) -0.0009(12) 0.0193(14) -0.0086(12)
C21 0.105(2) 0.0674(15) 0.104(2) 0.0082(14) 0.0058(18) -0.0216(15)
C22 0.0791(17) 0.097(2) 0.094(2) 0.0345(16) -0.0040(15) -0.0281(15)
C23 0.0724(16) 0.119(2) 0.095(2) 0.0272(18) 0.0270(15) -0.0060(16)
C24 0.0752(15) 0.0767(15) 0.0790(16) 0.0057(12) 0.0217(12) -0.0037(12)
O1 0.0879(12) 0.1215(15) 0.0853(13) 0.0026(11) 0.0011(10) -0.0490(11)
O2 0.0879(11) 0.0692(9) 0.0695(10) 0.0034(8) 0.0114(8) -0.0241(8)

loop_
_atom_type_symbol
_atom_type_description
_atom_type_scat_dispersion_real
_atom_type_scat_dispersion_imag
_atom_type_scat_source
C C 0.0181 0.0091 'International Tables Vol C Tables 4.2.6.8 and 6.1.1.4'
H H 0.0000 0.0000 'International Tables Vol C Tables 4.2.6.8 and 6.1.1.4'
O O 0.0492 0.0322 'International Tables Vol C Tables 4.2.6.8 and 6.1.1.4'

loop_
_geom_angle_atom_site_label_1
_geom_angle_atom_site_label_2
_geom_angle_atom_site_label_3
_geom_angle
O1 C1 C2 126.6(2)
O1 C1 O2 115.7(2)
O2 C1 C2 117.7(2)
C3 C2 C1 119.5(2)
C3 C2 C11 121.25(18)
C11 C2 C1 119.22(19)
C2 C3 C4 120.48(18)
C2 C3 C19 121.31(18)
C4 C3 C19 118.21(17)
C5 C4 C3 118.7(2)
C5 C4 C9 117.2(2)
C9 C4 C3 124.13(19)
C6 C5 C4 122.3(2)
O2 C5 C4 120.5(2)
O2 C5 C6 117.2(2)
C5 C6 H6 120.0
C7 C6 C5 120.0(2)
C7 C6 H6 120.0
C6 C7 C8 118.6(2)
C6 C7 C10 120.9(2)
C8 C7 C10 120.5(2)
C7 C8 H8 119.3
C9 C8 C7 121.4(2)
C9 C8 H8 119.3
C4 C9 H9 119.7
C8 C9 C4 120.5(2)
C8 C9 H9 119.7
C7 C10 H10A 109.5
C7 C10 H10B 109.5
C7 C10 H10C 109.5
H10A C10 H10B 109.5
H10A C10 H10C 109.5
H10B C10 H10C 109.5
C2 C11 H11 115.1
C12 C11 C2 129.7(2)
C12 C11 H11 115.1
C11 C12 H12 117.3
C11 C12 C13 125.3(2)
C13 C12 H12 117.3
C14 C13 C12 123.3(2)
C14 C13 C18 116.9(2)
C18 C13 C12 119.8(2)
C13 C14 H14 119.2
C15 C14 C13 121.6(2)
C15 C14 H14 119.2
C14 C15 H15 119.8
C16 C15 C14 120.5(3)
C16 C15 H15 119.8
C15 C16 H16 120.5
C17 C16 C15 119.0(3)
C17 C16 H16 120.5
C16 C17 H17 119.6
C16 C17 C18 120.8(2)
C18 C17 H17 119.6
C13 C18 H18 119.4
C17 C18 C13 121.2(3)
C17 C18 H18 119.4
C20 C19 C3 120.04(19)
C20 C19 C24 118.5(2)
C24 C19 C3 121.44(19)
C19 C20 H20 119.5
C19 C20 C21 121.1(3)
C21 C20 H20 119.5
C20 C21 H21 120.0
C22 C21 C20 119.9(3)
C22 C21 H21 120.0
C21 C22 H22 119.9
C21 C22 C23 120.3(3)
C23 C22 H22 119.9
C22 C23 H23 120.0
C22 C23 C24 120.1(3)
C24 C23 H23 120.0
C19 C24 C23 120.1(2)
C19 C24 H24 120.0
C23 C24 H24 120.0
C5 O2 C1 122.42(17)

loop_
_geom_bond_atom_site_label_1
_geom_bond_atom_site_label_2
_geom_bond_distance
C1 C2 1.468(3)
C1 O1 1.201(3)
C1 O2 1.379(3)
C2 C3 1.368(3)
C2 C11 1.460(3)
C3 C4 1.448(3)
C3 C19 1.500(3)
C4 C5 1.391(3)
C4 C9 1.396(3)
C5 C6 1.380(3)
C5 O2 1.378(3)
C6 H6 0.9300
C6 C7 1.376(3)
C7 C8 1.391(3)
C7 C10 1.503(3)
C8 H8 0.9300
C8 C9 1.376(3)
C9 H9 0.9300
C10 H10A 0.9600
C10 H10B 0.9600
C10 H10C 0.9600
C11 H11 0.9300
C11 C12 1.324(3)
C12 H12 0.9300
C12 C13 1.468(3)
C13 C14 1.386(3)
C13 C18 1.390(3)
C14 H14 0.9300
C14 C15 1.374(3)
C15 H15 0.9300
C15 C16 1.374(4)
C16 H16 0.9300
C16 C17 1.364(4)
C17 H17 0.9300
C17 C18 1.378(4)
C18 H18 0.9300
C19 C20 1.372(3)
C19 C24 1.376(3)
C20 H20 0.9300
C20 C21 1.382(3)
C21 H21 0.9300
C21 C22 1.352(4)
C22 H22 0.9300
C22 C23 1.363(4)
C23 H23 0.9300
C23 C24 1.392(3)
C24 H24 0.9300

loop_
_geom_torsion_atom_site_label_1
_geom_torsion_atom_site_label_2
_geom_torsion_atom_site_label_3
_geom_torsion_atom_site_label_4
_geom_torsion
C1 C2 C3 C4 1.5(3)
C1 C2 C3 C19 -177.95(18)
C1 C2 C11 C12 -11.3(3)
C2 C1 O2 C5 9.9(3)
C2 C3 C4 C5 4.0(3)
C2 C3 C4 C9 -177.1(2)
C2 C3 C19 C20 97.5(3)
C2 C3 C19 C24 -84.3(3)
C2 C11 C12 C13 180.0(2)
C3 C2 C11 C12 171.8(2)
C3 C4 C5 C6 177.88(19)
C3 C4 C5 O2 -2.7(3)
C3 C4 C9 C8 -178.2(2)
C3 C19 C20 C21 -179.8(2)
C3 C19 C24 C23 -179.5(2)
C4 C3 C19 C20 -81.9(3)
C4 C3 C19 C24 96.3(2)
C4 C5 C6 C7 0.4(3)
C4 C5 O2 C1 -4.5(3)
C5 C4 C9 C8 0.6(3)
C5 C6 C7 C8 0.6(3)
C5 C6 C7 C10 -179.3(2)
C6 C5 O2 C1 174.9(2)
C6 C7 C8 C9 -1.0(4)
C7 C8 C9 C4 0.4(4)
C9 C4 C5 C6 -1.0(3)
C9 C4 C5 O2 178.38(19)
C10 C7 C8 C9 178.9(2)
C11 C2 C3 C4 178.39(17)
C11 C2 C3 C19 -1.0(3)
C11 C12 C13 C14 -8.1(4)
C11 C12 C13 C18 172.1(2)
C12 C13 C14 C15 179.9(2)
C12 C13 C18 C17 -179.4(2)
C13 C14 C15 C16 -0.4(4)
C14 C13 C18 C17 0.8(4)
C14 C15 C16 C17 0.6(4)
C15 C16 C17 C18 -0.1(4)
C16 C17 C18 C13 -0.6(4)
C18 C13 C14 C15 -0.3(4)
C19 C3 C4 C5 -176.52(18)
C19 C3 C4 C9 2.3(3)
C19 C20 C21 C22 -0.7(4)
C20 C19 C24 C23 -1.3(4)
C20 C21 C22 C23 -1.3(5)
C21 C22 C23 C24 2.0(5)
C22 C23 C24 C19 -0.7(4)
C24 C19 C20 C21 1.9(4)
O1 C1 C2 C3 171.8(2)
O1 C1 C2 C11 -5.2(4)
O1 C1 O2 C5 -170.1(2)
O2 C1 C2 C3 -8.3(3)
O2 C1 C2 C11 174.73(18)
O2 C5 C6 C7 -179.02(19)
